data_7131644
loop_
_publ_author_name
'&#x10c;avlovi&#x107;, Daniel'
'Blacque, Olivier'
'Krummenacher, Ivo'
'Braunschweig, Holger'
'Ravat, Prince'
'Jur&#xed;&#x10d;ek, Michal'

_publ_section_title
;
 Dimethylnonacethrene - <i>en route</i> to a magnetic switch.
;
_journal_issue 50
_journal_name_full 'Chemical communications (Cambridge, England)'
_journal_page_first 7743
_journal_page_last 7746
_journal_paper_doi 10.1039/d3cc01301d
_journal_volume 59
_journal_year 2023
_chemical_formula_moiety 'C40 H34 O4, C H2 Cl2'
_chemical_formula_sum 'C41 H36 Cl2 O4'
_chemical_formula_weight 663.60
_space_group_crystal_system monoclinic
_space_group_IT_number 15
_space_group_name_Hall '-I 2ya'
_space_group_name_H-M_alt 'I 1 2/a 1'
_atom_sites_solution_hydrogens geom
_atom_sites_solution_primary dual
_audit_creation_date 2021-09-20
_audit_creation_method
;
Olex2 1.3
(compiled 2020.11.12 svn.r5f609507 for OlexSys, GUI svn.r6272)
;
_audit_update_record
;
2023-01-02 deposited with the CCDC.	2023-05-17 downloaded from the CCDC.
;
_cell_angle_alpha 90
_cell_angle_beta 105.072(2)
_cell_angle_gamma 90
_cell_formula_units_Z 4
_cell_length_a 8.02420(10)
_cell_length_b 30.1775(4)
_cell_length_c 13.9999(2)
_cell_measurement_reflns_used 11742
_cell_measurement_temperature 160(1)
_cell_measurement_theta_max 76.2920
_cell_measurement_theta_min 3.5530
_cell_volume 3273.46(8)
_computing_cell_refinement 'CrysAlisPro 1.171.41.113a (Rigaku OD, 2021)'
_computing_data_collection 'CrysAlisPro 1.171.41.113a (Rigaku OD, 2021)'
_computing_data_reduction 'CrysAlisPro 1.171.41.113a (Rigaku OD, 2021)'
_computing_molecular_graphics 'Olex2 1.3 (Dolomanov et al., 2009)'
_computing_publication_material 'Olex2 1.3 (Dolomanov et al., 2009)'
_computing_structure_refinement 'SHELXL (Sheldrick, 2015b)'
_computing_structure_solution 'SHELXT (Sheldrick, 2015a)'
_diffrn_ambient_environment N~2~
_diffrn_ambient_temperature 160(1)
_diffrn_detector 'CCD plate'
_diffrn_detector_area_resol_mean 10.3801
_diffrn_detector_type Atlas
_diffrn_measured_fraction_theta_full 1.000
_diffrn_measured_fraction_theta_max 0.999
_diffrn_measurement_details
;
List of Runs (angles in degrees, time in seconds):

  # Type    Start    End  Width  t~exp~   \w     \q     \k     \f   Frames
#--------------------------------------------------------------------------
  1  \w      6.00  82.00   0.80    2.00    --   42.61 -99.00  60.00   95
  2  \w     27.00  97.40   0.80    2.00    --   42.61-125.00 -30.00   88
  3  \w     20.00 116.00   0.80    2.00    --   42.61  37.00-150.00  120
  4  \w     16.00 112.00   0.80    2.00    --   42.61  57.00 -90.00  120
  5  \w    103.00 177.40   0.80    8.00    --  111.00  76.00-154.00   93
  6  \w    104.00 177.60   0.80    8.00    --  111.00 111.00-120.00   92
  7  \w     40.00 134.40   0.80    8.00    --  111.00 -45.00  60.00  118
  8  \w     40.00 134.40   0.80    8.00    --  111.00 -45.00 -60.00  118
  9  \w    103.00 177.40   0.80    8.00    --  111.00  77.00  90.00   93
 10  \w    104.00 177.60   0.80    8.00    --  111.00 111.00 -90.00   92
 11  \w     36.00 108.00   0.80    8.00    --  111.00-111.00 -90.00   90
 12  \w     41.00 138.60   0.80    8.00    --  111.00 -61.00 120.00  122
 13  \w     83.00 177.40   0.80    8.00    --  111.00  61.00-120.00  118
 14  \w     30.00 106.00   0.80    8.00    --  111.00 -94.00 -90.00   95
 15  \w     36.00 108.00   0.80    8.00    --  111.00-111.00 -60.00   90
 16  \w    -65.00  29.40   0.80    2.00    --  -42.61  37.00   0.00  118
 17  \w    -69.00  27.00   0.80    2.00    --  -42.61  57.00-150.00  120
 18  \w     16.00 112.00   0.80    2.00    --   42.61  57.00  90.00  120
 19  \w     16.00 112.00   0.80    2.00    --   42.61  57.00   0.00  120
 20  \w     66.00 152.40   0.80    8.00    --  111.00  15.00  60.00  108
;
_diffrn_measurement_device 'four-circle diffractometer'
_diffrn_measurement_device_type 'SuperNova, Dual, Cu at home/near, Atlas'
_diffrn_measurement_method '\w scans'
_diffrn_orient_matrix_type 'CrysAlisPro convention (1999,Acta A55,543-557)'
_diffrn_orient_matrix_UB_11 0.0712866000
_diffrn_orient_matrix_UB_12 -0.0333927000
_diffrn_orient_matrix_UB_13 -0.0627617000
_diffrn_orient_matrix_UB_21 0.1706493000
_diffrn_orient_matrix_UB_22 0.0261118000
_diffrn_orient_matrix_UB_23 0.0209754000
_diffrn_orient_matrix_UB_31 0.0730140000
_diffrn_orient_matrix_UB_32 -0.0284419000
_diffrn_orient_matrix_UB_33 0.0927669000
_diffrn_radiation_monochromator mirror
_diffrn_radiation_probe x-ray
_diffrn_radiation_type 'Cu K\a'
_diffrn_radiation_wavelength 1.54184
_diffrn_reflns_av_R_equivalents 0.0167
_diffrn_reflns_av_unetI/netI 0.0099
_diffrn_reflns_Laue_measured_fraction_full 1.000
_diffrn_reflns_Laue_measured_fraction_max 0.999
_diffrn_reflns_limit_h_max 10
_diffrn_reflns_limit_h_min -10
_diffrn_reflns_limit_k_max 36
_diffrn_reflns_limit_k_min -37
_diffrn_reflns_limit_l_max 17
_diffrn_reflns_limit_l_min -16
_diffrn_reflns_number 16896
_diffrn_reflns_point_group_measured_fraction_full 1.000
_diffrn_reflns_point_group_measured_fraction_max 0.999
_diffrn_reflns_theta_full 67.684
_diffrn_reflns_theta_max 74.446
_diffrn_reflns_theta_min 2.929
_diffrn_source 'micro-focus sealed X-ray tube'
_diffrn_source_type 'SuperNova (Cu) X-ray Source'
_exptl_absorpt_coefficient_mu 2.127
_exptl_absorpt_correction_T_max 0.839
_exptl_absorpt_correction_T_min 0.700
_exptl_absorpt_correction_type analytical
_exptl_absorpt_process_details
;
CrysAlisPro 1.171.41.113a (Rigaku Oxford Diffraction, 2021)
Analytical numeric absorption correction using a multifaceted crystal
model based on expressions derived by R.C. Clark & J.S. Reid.
(Clark, R. C. & Reid, J. S. (1995). Acta Cryst. A51, 887-897)
Empirical absorption correction using spherical harmonics,
implemented in SCALE3 ABSPACK scaling algorithm.
;
_exptl_crystal_colour yellow
_exptl_crystal_density_diffrn 1.346
_exptl_crystal_description block
_exptl_crystal_F_000 1392
_exptl_crystal_size_max 0.25
_exptl_crystal_size_mid 0.20
_exptl_crystal_size_min 0.11
_refine_diff_density_max 1.124
_refine_diff_density_min -0.793
_refine_diff_density_rms 0.058
_refine_ls_extinction_method none
_refine_ls_goodness_of_fit_ref 1.078
_refine_ls_hydrogen_treatment constr
_refine_ls_matrix_type full
_refine_ls_number_parameters 228
_refine_ls_number_reflns 3346
_refine_ls_number_restraints 13
_refine_ls_restrained_S_all 1.294
_refine_ls_R_factor_all 0.0669
_refine_ls_R_factor_gt 0.0651
_refine_ls_shift/su_max 0.000
_refine_ls_shift/su_mean 0.000
_refine_ls_structure_factor_coef Fsqd
_refine_ls_weighting_details 'w=1/[\s^2^(Fo^2^)+(0.0973P)^2^+4.8628P] where P=(Fo^2^+2Fc^2^)/3'
_refine_ls_weighting_scheme calc
_refine_ls_wR_factor_gt 0.1836
_refine_ls_wR_factor_ref 0.1853
_reflns_Friedel_coverage 0.000
_reflns_number_gt 3173
_reflns_number_total 3346
_reflns_threshold_expression 'I > 2\s(I)'
_cod_data_source_file d3cc01301d2.cif
_cod_data_source_block cavl1709
_cod_depositor_comments 'Adding full bibliography for 7131644--7131646.cif.'
_cod_database_code 7131644
_shelx_space_group_comment
;
The symmetry employed for this shelxl refinement is uniquely defined
by the following loop, which should always be used as a source of
symmetry information in preference to the above space-group names.
They are only intended as comments.
;
_shelx_estimated_absorpt_t_max 0.800
_shelx_estimated_absorpt_t_min 0.618
_olex2_refinement_description
;
1. Fixed Uiso
 At 1.2 times of:
  All C(H) groups, All C(H,H) groups
 At 1.5 times of:
  All C(H,H,H) groups
2. Restrained distances
 Cl1-C21 \\sim Cl2-C21
 with sigma of 0.005
3. Uiso/Uaniso restraints and constraints
C21 \\sim Cl1 \\sim Cl2: within 3A with sigma of 0.001 and sigma for terminal
atoms of 0.002 within 3A
4. Others
 Fixed Sof: C21(0.5) H21A(0.5) H21B(0.5) Cl1(0.5) Cl2(0.5)
5.a Secondary CH2 refined with riding coordinates:
 C15(H15A,H15B), C16(H16A,H16B), C21(H21A,H21B)
5.b Aromatic/amide H refined with riding coordinates:
 C3(H3), C4(H4), C9(H9), C10(H10), C12(H12), C13(H13), C20(H20)
5.c Idealised Me refined as rotating group:
 C18(H18A,H18B,H18C), C19(H19A,H19B,H19C)
;

loop_
_space_group_symop_operation_xyz
'x, y, z'
'-x+1/2, y, -z'
'x+1/2, y+1/2, z+1/2'
'-x+1, y+1/2, -z+1/2'
'-x, -y, -z'
'x-1/2, -y, z'
'-x+1/2, -y+1/2, -z+1/2'
'x, -y+1/2, z+1/2'

loop_
_atom_site_label
_atom_site_type_symbol
_atom_site_fract_x
_atom_site_fract_y
_atom_site_fract_z
_atom_site_U_iso_or_equiv
_atom_site_adp_type
_atom_site_occupancy
_atom_site_site_symmetry_order
_atom_site_calc_flag
_atom_site_refinement_flags_posn
_atom_site_refinement_flags_adp
_atom_site_refinement_flags_occupancy
_atom_site_disorder_assembly
_atom_site_disorder_group
C1 C 0.6866(2) 0.40917(6) 0.45251(13) 0.0253(4) Uani 1 1 d . . . . .
C2 C 0.6045(3) 0.44987(6) 0.41780(15) 0.0321(4) Uani 1 1 d . . . . .
C3 C 0.4487(3) 0.44935(7) 0.34105(16) 0.0364(5) Uani 1 1 d . . . . .
H3 H 0.395452 0.476562 0.315922 0.044 Uiso 1 1 calc R U . . .
C4 C 0.3748(3) 0.41052(7) 0.30314(14) 0.0345(5) Uani 1 1 d . . . . .
H4 H 0.262100 0.410442 0.259625 0.041 Uiso 1 1 calc R U . . .
C5 C 0.4660(2) 0.36989(6) 0.32846(13) 0.0279(4) Uani 1 1 d . . . . .
C6 C 0.6337(2) 0.37022(6) 0.39289(12) 0.0242(4) Uani 1 1 d . . . . .
C7 C 0.7419(2) 0.33146(6) 0.39403(12) 0.0228(4) Uani 1 1 d . . . . .
C8 C 0.6591(2) 0.29009(6) 0.36508(12) 0.0239(4) Uani 1 1 d . . . . .
C9 C 0.4773(2) 0.28998(6) 0.31676(13) 0.0282(4) Uani 1 1 d . . . . .
H9 H 0.418077 0.262557 0.302023 0.034 Uiso 1 1 calc R U . . .
C10 C 0.3894(2) 0.32845(7) 0.29198(13) 0.0302(4) Uani 1 1 d . . . . .
H10 H 0.275555 0.327822 0.249860 0.036 Uiso 1 1 calc R U . . .
C11 C 0.9255(2) 0.33394(6) 0.41349(12) 0.0243(4) Uani 1 1 d . . . . .
C12 C 1.0157(2) 0.29470(6) 0.41914(13) 0.0271(4) Uani 1 1 d . . . . .
H12 H 1.137819 0.295810 0.432042 0.033 Uiso 1 1 calc R U . . .
C13 C 0.9343(2) 0.25338(6) 0.40662(13) 0.0275(4) Uani 1 1 d . . . . .
H13 H 1.002164 0.227179 0.418685 0.033 Uiso 1 1 calc R U . . .
C14 C 0.7570(2) 0.25010(6) 0.37703(12) 0.0248(4) Uani 1 1 d . . . . .
C15 C 0.6657(2) 0.20604(6) 0.35495(13) 0.0289(4) Uani 1 1 d . . . . .
H15A H 0.583281 0.203264 0.396392 0.035 Uiso 1 1 calc R U . . .
H15B H 0.597793 0.205972 0.284928 0.035 Uiso 1 1 calc R U . . .
C16 C 0.7822(3) 0.16601(6) 0.37244(14) 0.0318(4) Uani 1 1 d . . . . .
H16A H 0.860482 0.167680 0.328353 0.038 Uiso 1 1 calc R U . . .
H16B H 0.854169 0.166545 0.441583 0.038 Uiso 1 1 calc R U . . .
C17 C 0.6853(3) 0.12319(7) 0.35439(15) 0.0385(5) Uani 1 1 d . . . . .
C18 C 0.7163(6) 0.04613(9) 0.3415(4) 0.0928(13) Uani 1 1 d . . . . .
H18A H 0.626925 0.045904 0.278658 0.139 Uiso 1 1 calc R U . . .
H18B H 0.664515 0.038482 0.395517 0.139 Uiso 1 1 calc R U . . .
H18C H 0.805732 0.024404 0.338862 0.139 Uiso 1 1 calc R U . . .
C19 C 1.0246(2) 0.37668(6) 0.41565(14) 0.0302(4) Uani 1 1 d . . . . .
H19A H 0.949305 0.399051 0.375492 0.045 Uiso 1 1 calc R U . . .
H19B H 1.124255 0.371488 0.388850 0.045 Uiso 1 1 calc R U . . .
H19C H 1.064618 0.387217 0.484019 0.045 Uiso 1 1 calc R U . . .
C20 C 0.6771(3) 0.49031(7) 0.46256(17) 0.0391(5) Uani 1 1 d . . . . .
H20 H 0.622427 0.517619 0.439502 0.047 Uiso 1 1 calc R U . . .
O1 O 0.5322(3) 0.11866(6) 0.33703(19) 0.0720(6) Uani 1 1 d . . . . .
O2 O 0.7918(3) 0.08939(6) 0.3584(2) 0.0745(7) Uani 1 1 d . . . . .
C21 C 0.2155(11) 0.39519(12) -0.0414(6) 0.0826(10) Uani 0.5 1 d D U P A 1
H21A H 0.254238 0.386650 -0.100479 0.099 Uiso 0.5 1 calc R U P A 1
H21B H 0.089469 0.400077 -0.065188 0.099 Uiso 0.5 1 calc R U P A 1
Cl1 Cl 0.2368(3) 0.34906(5) 0.02781(12) 0.0735(5) Uani 0.5 1 d D U P A 1
Cl2 Cl 0.2989(4) 0.44515(6) -0.0107(3) 0.1140(8) Uani 0.5 1 d D U P A 1

loop_
_atom_site_aniso_label
_atom_site_aniso_U_11
_atom_site_aniso_U_22
_atom_site_aniso_U_33
_atom_site_aniso_U_23
_atom_site_aniso_U_13
_atom_site_aniso_U_12
C1 0.0283(9) 0.0247(8) 0.0270(9) 0.0034(6) 0.0147(7) 0.0012(6)
C2 0.0369(10) 0.0278(9) 0.0377(10) 0.0076(7) 0.0207(8) 0.0051(7)
C3 0.0393(11) 0.0328(10) 0.0409(11) 0.0147(8) 0.0168(9) 0.0112(8)
C4 0.0314(9) 0.0423(11) 0.0308(9) 0.0116(8) 0.0098(8) 0.0089(8)
C5 0.0277(9) 0.0348(10) 0.0227(8) 0.0057(7) 0.0092(7) 0.0045(7)
C6 0.0265(8) 0.0282(9) 0.0202(8) 0.0045(6) 0.0101(6) 0.0014(7)
C7 0.0260(8) 0.0276(9) 0.0160(7) 0.0008(6) 0.0075(6) 0.0009(6)
C8 0.0259(9) 0.0293(9) 0.0173(7) 0.0001(6) 0.0071(6) 0.0002(6)
C9 0.0268(9) 0.0344(10) 0.0230(8) -0.0028(7) 0.0056(7) -0.0034(7)
C10 0.0236(8) 0.0423(11) 0.0228(8) 0.0018(7) 0.0028(7) 0.0016(7)
C11 0.0259(9) 0.0305(9) 0.0176(8) -0.0027(6) 0.0074(6) -0.0020(6)
C12 0.0230(8) 0.0358(10) 0.0224(8) -0.0036(7) 0.0056(7) 0.0008(7)
C13 0.0299(9) 0.0302(9) 0.0223(8) -0.0012(6) 0.0064(7) 0.0053(7)
C14 0.0298(9) 0.0285(9) 0.0165(7) -0.0022(6) 0.0067(6) -0.0004(7)
C15 0.0338(10) 0.0295(10) 0.0236(9) -0.0018(7) 0.0075(7) -0.0014(7)
C16 0.0396(10) 0.0293(10) 0.0277(9) -0.0034(7) 0.0108(8) -0.0012(8)
C17 0.0536(13) 0.0323(11) 0.0291(10) -0.0023(8) 0.0099(9) -0.0029(9)
C18 0.119(3) 0.0268(13) 0.121(3) -0.0108(16) 0.012(2) -0.0062(16)
C19 0.0283(9) 0.0344(10) 0.0317(9) -0.0039(7) 0.0148(7) -0.0044(7)
C20 0.0455(12) 0.0240(9) 0.0554(13) 0.0055(8) 0.0267(9) 0.0042(8)
O1 0.0555(12) 0.0433(10) 0.1078(17) -0.0050(10) 0.0045(11) -0.0159(8)
O2 0.0741(14) 0.0274(9) 0.1212(19) -0.0123(10) 0.0237(13) 0.0015(8)
C21 0.0888(18) 0.0622(15) 0.0916(18) 0.0077(14) 0.0144(16) -0.0039(15)
Cl1 0.0698(9) 0.0617(8) 0.0790(13) 0.0178(6) 0.0014(10) -0.0046(7)
Cl2 0.1243(19) 0.0627(9) 0.1510(19) -0.0035(12) 0.0288(17) -0.0058(10)

loop_
_atom_type_symbol
_atom_type_description
_atom_type_scat_dispersion_real
_atom_type_scat_dispersion_imag
_atom_type_scat_source
C C 0.0181 0.0091 'International Tables Vol C Tables 4.2.6.8 and 6.1.1.4'
H H 0.0000 0.0000 'International Tables Vol C Tables 4.2.6.8 and 6.1.1.4'
Cl Cl 0.3639 0.7018 'International Tables Vol C Tables 4.2.6.8 and 6.1.1.4'
O O 0.0492 0.0322 'International Tables Vol C Tables 4.2.6.8 and 6.1.1.4'

loop_
_exptl_crystal_face_index_h
_exptl_crystal_face_index_k
_exptl_crystal_face_index_l
_exptl_crystal_face_perp_dist
-5 -3 0 0.0509
5 4 0 0.0534
0 -1 1 0.0911
0 1 -1 0.1221
-1 5 0 0.0678
-1 5 2 0.0910
1 -5 -4 0.1077
1 -5 -1 0.0995
-3 -5 -3 0.0564
-1 -5 0 0.0737
0 -5 2 0.0885
0 5 1 0.0900
5 -1 -1 0.0521
0 5 2 0.0871

loop_
_geom_angle_atom_site_label_1
_geom_angle_atom_site_label_2
_geom_angle_atom_site_label_3
_geom_angle
_geom_angle_site_symmetry_1
_geom_angle_site_symmetry_3
_geom_angle_publ_flag
C2 C1 C1 117.85(12) . 2_656 ?
C2 C1 C6 117.86(17) . . ?
C6 C1 C1 124.24(10) . 2_656 ?
C1 C2 C3 119.25(18) . . ?
C1 C2 C20 119.35(19) . . ?
C3 C2 C20 121.38(18) . . ?
C2 C3 H3 119.5 . . ?
C4 C3 C2 120.94(17) . . ?
C4 C3 H3 119.5 . . ?
C3 C4 H4 119.9 . . ?
C3 C4 C5 120.13(18) . . ?
C5 C4 H4 119.9 . . ?
C4 C5 C10 121.30(17) . . ?
C6 C5 C4 119.69(17) . . ?
C6 C5 C10 118.99(16) . . ?
C1 C6 C7 124.39(15) . . ?
C5 C6 C1 117.67(16) . . ?
C5 C6 C7 117.94(16) . . ?
C8 C7 C6 118.02(15) . . ?
C8 C7 C11 118.81(15) . . ?
C11 C7 C6 122.89(16) . . ?
C7 C8 C9 118.47(16) . . ?
C7 C8 C14 120.48(16) . . ?
C14 C8 C9 120.89(16) . . ?
C8 C9 H9 119.5 . . ?
C10 C9 C8 120.97(17) . . ?
C10 C9 H9 119.5 . . ?
C5 C10 H10 119.6 . . ?
C9 C10 C5 120.76(16) . . ?
C9 C10 H10 119.6 . . ?
C7 C11 C19 124.03(16) . . ?
C12 C11 C7 117.75(16) . . ?
C12 C11 C19 117.76(16) . . ?
C11 C12 H12 118.7 . . ?
C11 C12 C13 122.54(16) . . ?
C13 C12 H12 118.7 . . ?
C12 C13 H13 119.5 . . ?
C14 C13 C12 120.93(16) . . ?
C14 C13 H13 119.5 . . ?
C8 C14 C15 119.83(16) . . ?
C13 C14 C8 117.96(16) . . ?
C13 C14 C15 122.20(16) . . ?
C14 C15 H15A 108.5 . . ?
C14 C15 H15B 108.5 . . ?
H15A C15 H15B 107.5 . . ?
C16 C15 C14 115.11(16) . . ?
C16 C15 H15A 108.5 . . ?
C16 C15 H15B 108.5 . . ?
C15 C16 H16A 109.0 . . ?
C15 C16 H16B 109.0 . . ?
H16A C16 H16B 107.8 . . ?
C17 C16 C15 113.07(17) . . ?
C17 C16 H16A 109.0 . . ?
C17 C16 H16B 109.0 . . ?
O1 C17 C16 126.5(2) . . ?
O1 C17 O2 122.6(2) . . ?
O2 C17 C16 111.0(2) . . ?
H18A C18 H18B 109.5 . . ?
H18A C18 H18C 109.5 . . ?
H18B C18 H18C 109.5 . . ?
O2 C18 H18A 109.5 . . ?
O2 C18 H18B 109.5 . . ?
O2 C18 H18C 109.5 . . ?
C11 C19 H19A 109.5 . . ?
C11 C19 H19B 109.5 . . ?
C11 C19 H19C 109.5 . . ?
H19A C19 H19B 109.5 . . ?
H19A C19 H19C 109.5 . . ?
H19B C19 H19C 109.5 . . ?
C2 C20 H20 119.6 . . ?
C20 C20 C2 120.87(12) 2_656 . ?
C20 C20 H20 119.6 2_656 . ?
C17 O2 C18 117.1(3) . . ?
H21A C21 H21B 105.9 . . ?
Cl1 C21 H21A 105.0 . . ?
Cl1 C21 H21B 105.0 . . ?
Cl2 C21 H21A 105.0 . . ?
Cl2 C21 H21B 105.0 . . ?
Cl2 C21 Cl1 129.0(5) . . ?
C21 Cl1 H21A 75.3(5) . 2 ?

loop_
_geom_bond_atom_site_label_1
_geom_bond_atom_site_label_2
_geom_bond_distance
_geom_bond_site_symmetry_2
_geom_bond_publ_flag
C1 C1 1.449(4) 2_656 ?
C1 C2 1.419(2) . ?
C1 C6 1.440(2) . ?
C2 C3 1.421(3) . ?
C2 C20 1.425(3) . ?
C3 H3 0.9500 . ?
C3 C4 1.357(3) . ?
C4 H4 0.9500 . ?
C4 C5 1.425(3) . ?
C5 C6 1.412(2) . ?
C5 C10 1.428(3) . ?
C6 C7 1.454(2) . ?
C7 C8 1.423(2) . ?
C7 C11 1.429(2) . ?
C8 C9 1.440(2) . ?
C8 C14 1.426(2) . ?
C9 H9 0.9500 . ?
C9 C10 1.356(3) . ?
C10 H10 0.9500 . ?
C11 C12 1.379(3) . ?
C11 C19 1.512(2) . ?
C12 H12 0.9500 . ?
C12 C13 1.397(3) . ?
C13 H13 0.9500 . ?
C13 C14 1.378(3) . ?
C14 C15 1.511(2) . ?
C15 H15A 0.9900 . ?
C15 H15B 0.9900 . ?
C15 C16 1.508(3) . ?
C16 H16A 0.9900 . ?
C16 H16B 0.9900 . ?
C16 C17 1.495(3) . ?
C17 O1 1.197(3) . ?
C17 O2 1.322(3) . ?
C18 H18A 0.9800 . ?
C18 H18B 0.9800 . ?
C18 H18C 0.9800 . ?
C18 O2 1.433(3) . ?
C19 H19A 0.9800 . ?
C19 H19B 0.9800 . ?
C19 H19C 0.9800 . ?
C20 C20 1.352(5) 2_656 ?
C20 H20 0.9500 . ?
C21 H21A 0.9900 . ?
C21 H21B 0.9900 . ?
C21 Cl1 1.679(4) . ?
C21 Cl2 1.660(4) . ?

loop_
_geom_torsion_atom_site_label_1
_geom_torsion_atom_site_label_2
_geom_torsion_atom_site_label_3
_geom_torsion_atom_site_label_4
_geom_torsion
_geom_torsion_site_symmetry_1
_geom_torsion_site_symmetry_2
_geom_torsion_site_symmetry_3
_geom_torsion_site_symmetry_4
_geom_torsion_publ_flag
C1 C1 C2 C3 -162.40(19) 2_656 . . . ?
C1 C1 C2 C20 15.8(3) 2_656 . . . ?
C1 C1 C6 C5 152.6(2) 2_656 . . . ?
C1 C1 C6 C7 -28.0(3) 2_656 . . . ?
C1 C2 C3 C4 2.3(3) . . . . ?
C1 C2 C20 C20 0.0(4) . . . 2_656 ?
C1 C6 C7 C8 155.22(16) . . . . ?
C1 C6 C7 C11 -31.0(2) . . . . ?
C2 C1 C6 C5 -24.8(2) . . . . ?
C2 C1 C6 C7 154.61(16) . . . . ?
C2 C3 C4 C5 -10.0(3) . . . . ?
C3 C2 C20 C20 178.1(2) . . . 2_656 ?
C3 C4 C5 C6 -0.2(3) . . . . ?
C3 C4 C5 C10 178.13(18) . . . . ?
C4 C5 C6 C1 17.6(2) . . . . ?
C4 C5 C6 C7 -161.88(16) . . . . ?
C4 C5 C10 C9 -179.86(17) . . . . ?
C5 C6 C7 C8 -25.3(2) . . . . ?
C5 C6 C7 C11 148.43(16) . . . . ?
C6 C1 C2 C3 15.2(2) . . . . ?
C6 C1 C2 C20 -166.62(16) . . . . ?
C6 C5 C10 C9 -1.5(3) . . . . ?
C6 C7 C8 C9 13.0(2) . . . . ?
C6 C7 C8 C14 -171.72(15) . . . . ?
C6 C7 C11 C12 175.79(15) . . . . ?
C6 C7 C11 C19 -12.1(2) . . . . ?
C7 C8 C9 C10 5.3(2) . . . . ?
C7 C8 C14 C13 -7.2(2) . . . . ?
C7 C8 C14 C15 174.27(14) . . . . ?
C7 C11 C12 C13 0.0(3) . . . . ?
C8 C7 C11 C12 -10.5(2) . . . . ?
C8 C7 C11 C19 161.61(15) . . . . ?
C8 C9 C10 C5 -11.4(3) . . . . ?
C8 C14 C15 C16 -178.68(15) . . . . ?
C9 C8 C14 C13 168.05(16) . . . . ?
C9 C8 C14 C15 -10.5(2) . . . . ?
C10 C5 C6 C1 -160.79(16) . . . . ?
C10 C5 C6 C7 19.7(2) . . . . ?
C11 C7 C8 C9 -161.07(15) . . . . ?
C11 C7 C8 C14 14.3(2) . . . . ?
C11 C12 C13 C14 7.3(3) . . . . ?
C12 C13 C14 C8 -3.5(2) . . . . ?
C12 C13 C14 C15 175.01(16) . . . . ?
C13 C14 C15 C16 2.8(2) . . . . ?
C14 C8 C9 C10 -169.98(16) . . . . ?
C14 C15 C16 C17 177.15(15) . . . . ?
C15 C16 C17 O1 -6.9(3) . . . . ?
C15 C16 C17 O2 172.10(19) . . . . ?
C16 C17 O2 C18 -179.5(3) . . . . ?
C19 C11 C12 C13 -172.60(15) . . . . ?
C20 C2 C3 C4 -175.86(19) . . . . ?
O1 C17 O2 C18 -0.4(4) . . . . ?
